data_4060425
loop_
_publ_author_name
'Liu, XiaoMing'
'Gao, Wei'
'Mu, Ying'
'Li, Guanghua'
'Ye, Ling'
'Xia, Hong'
'Ren, Yi'
'Feng, Shouhua'

_publ_section_title
;
 Dialkylaluminum Complexes with Chelating Anilido-Imine
 Ligands: Synthesis, Structures and Luminescent Properties
;
_journal_name_full Organometallics
_journal_paper_doi 10.1021/om049143a
_journal_year 2005
_chemical_formula_moiety C28H35AlN2
_chemical_formula_sum 'C28 H35 Al N2'
_chemical_formula_weight 426.56
_space_group_IT_number 2
_symmetry_cell_setting triclinic
_symmetry_space_group_name_Hall '-P 1'
_symmetry_space_group_name_H-M 'P -1'
_cell_angle_alpha 106.875(4)
_cell_angle_beta 103.857(4)
_cell_angle_gamma 100.180(5)
_cell_formula_units_Z 2
_cell_length_a 9.826(3)
_cell_length_b 10.000(3)
_cell_length_c 14.755(5)
_cell_measurement_temperature 293(2)
_cell_volume 1298.9(7)
_diffrn_ambient_temperature 293(2)
_exptl_crystal_density_diffrn 1.091
_cod_depositor_comments
;
The following automatic conversions were performed:
'_symmetry_cell_setting' value 'Triclinic' changed to 'triclinic'
according to '/home/saulius/struct/CIF-dictionaries/cif_core.dic'
dictionary named 'cif_core.dic' version 2.4.1 from 2010-06-29.

Automatic conversion script
Id: cif_fix_enum 1527 2010-12-29 10:47:43Z saulius 
;
_cod_database_code 4060425

loop_
_symmetry_equiv_pos_as_xyz
'x, y, z'
'-x, -y, -z'

loop_
_atom_site_label
_atom_site_type_symbol
_atom_site_fract_x
_atom_site_fract_y
_atom_site_fract_z
_atom_site_U_iso_or_equiv
_atom_site_adp_type
_atom_site_occupancy
_atom_site_symmetry_multiplicity
_atom_site_calc_flag
_atom_site_refinement_flags
_atom_site_disorder_assembly
_atom_site_disorder_group
Al1 Al 0.25288(11) 0.64019(13) 0.30022(8) 0.0456(4) Uani 1 1 d . . .
N1 N 0.4069(3) 0.6906(3) 0.4192(2) 0.0429(8) Uani 1 1 d . . .
N2 N 0.3627(3) 0.5547(3) 0.21511(19) 0.0380(7) Uani 1 1 d . . .
C1 C 0.5505(4) 0.7072(4) 0.4299(2) 0.0405(9) Uani 1 1 d . . .
C2 C 0.5993(4) 0.6579(4) 0.3457(2) 0.0398(9) Uani 1 1 d . . .
C3 C 0.7498(4) 0.6765(5) 0.3581(3) 0.0543(11) Uani 1 1 d . . .
H3 H 0.7802 0.6425 0.3027 0.080 Uiso 1 1 calc . . .
C4 C 0.8510(4) 0.7434(5) 0.4500(3) 0.0665(13) Uani 1 1 d . . .
H4 H 0.9497 0.7575 0.4572 0.080 Uiso 1 1 calc . . .
C5 C 0.8041(4) 0.7899(5) 0.5325(3) 0.0647(12) Uani 1 1 d . . .
H5 H 0.8727 0.8345 0.5952 0.080 Uiso 1 1 calc . . .
C6 C 0.6604(4) 0.7723(5) 0.5244(3) 0.0536(10) Uani 1 1 d . . .
H6 H 0.6333 0.8033 0.5816 0.080 Uiso 1 1 calc . . .
C7 C 0.5041(4) 0.5788(4) 0.2463(2) 0.0409(9) Uani 1 1 d . . .
H7 H 0.5477 0.5405 0.1989 0.080 Uiso 1 1 calc . . .
C8 C 0.2918(3) 0.4574(4) 0.1114(2) 0.0390(9) Uani 1 1 d . . .
C9 C 0.2653(4) 0.5190(4) 0.0366(3) 0.0423(9) Uani 1 1 d . . .
C10 C 0.1989(4) 0.4218(5) -0.0618(3) 0.0567(11) Uani 1 1 d . . .
H10 H 0.1798 0.4581 -0.1135 0.080 Uiso 1 1 calc . . .
C11 C 0.1617(4) 0.2749(5) -0.0830(3) 0.0603(12) Uani 1 1 d . . .
H11 H 0.1187 0.2128 -0.1487 0.080 Uiso 1 1 calc . . .
C12 C 0.1877(4) 0.2193(4) -0.0080(3) 0.0549(11) Uani 1 1 d . . .
H12 H 0.1616 0.1193 -0.0239 0.080 Uiso 1 1 calc . . .
C13 C 0.2520(4) 0.3081(4) 0.0918(3) 0.0422(9) Uani 1 1 d . . .
C14 C 0.3103(4) 0.6810(4) 0.0574(3) 0.0515(10) Uani 1 1 d . . .
H14 H 0.3250 0.7300 0.1283 0.080 Uiso 1 1 calc . . .
C15 C 0.4538(6) 0.7247(6) 0.0387(5) 0.103(2) Uani 1 1 d . . .
H15A H 0.4794 0.8271 0.0517 0.080 Uiso 1 1 calc . . .
H15B H 0.4449 0.6736 -0.0294 0.080 Uiso 1 1 calc . . .
H15C H 0.5280 0.7010 0.0820 0.080 Uiso 1 1 calc . . .
C16 C 0.1940(6) 0.7332(6) -0.0008(4) 0.0872(16) Uani 1 1 d . . .
H16A H 0.2279 0.8358 0.0148 0.080 Uiso 1 1 calc . . .
H16B H 0.1069 0.7126 0.0170 0.080 Uiso 1 1 calc . . .
H16C H 0.1740 0.6842 -0.0709 0.080 Uiso 1 1 calc . . .
C17 C 0.2793(4) 0.2418(5) 0.1719(3) 0.0554(11) Uani 1 1 d . . .
H17 H 0.3033 0.3198 0.2361 0.080 Uiso 1 1 calc . . .
C18 C 0.4088(5) 0.1773(6) 0.1732(4) 0.0801(15) Uani 1 1 d . . .
H18A H 0.4226 0.1345 0.2240 0.080 Uiso 1 1 calc . . .
H18B H 0.4946 0.2523 0.1867 0.080 Uiso 1 1 calc . . .
H18C H 0.3909 0.1043 0.1096 0.080 Uiso 1 1 calc . . .
C19 C 0.1454(5) 0.1280(5) 0.1622(4) 0.0726(13) Uani 1 1 d . . .
H19A H 0.1674 0.0899 0.2151 0.080 Uiso 1 1 calc . . .
H19B H 0.1181 0.0509 0.0993 0.080 Uiso 1 1 calc . . .
H19C H 0.0666 0.1718 0.1663 0.080 Uiso 1 1 calc . . .
C20 C 0.3615(4) 0.7428(4) 0.5065(3) 0.0414(9) Uani 1 1 d . . .
C21 C 0.3587(5) 0.8845(4) 0.5440(3) 0.0586(12) Uani 1 1 d . . .
H21 H 0.3920 0.9500 0.5153 0.080 Uiso 1 1 calc . . .
C22 C 0.3069(5) 0.9316(5) 0.6239(3) 0.0632(12) Uani 1 1 d . . .
H22 H 0.3071 1.0284 0.6485 0.080 Uiso 1 1 calc . . .
C23 C 0.2552(4) 0.8375(5) 0.6676(3) 0.0534(11) Uani 1 1 d . . .
C24 C 0.2553(5) 0.6949(5) 0.6281(3) 0.0631(12) Uani 1 1 d . . .
H24 H 0.2191 0.6289 0.6554 0.080 Uiso 1 1 calc . . .
C25 C 0.3079(5) 0.6469(4) 0.5487(3) 0.0544(11) Uani 1 1 d . . .
H25 H 0.3070 0.5499 0.5238 0.080 Uiso 1 1 calc . . .
C26 C 0.2018(5) 0.8900(6) 0.7562(4) 0.0805(15) Uani 1 1 d . . .
H26A H 0.2095 0.9918 0.7727 0.080 Uiso 1 1 calc . . .
H26B H 0.2600 0.8733 0.8120 0.080 Uiso 1 1 calc . . .
H26C H 0.1021 0.8382 0.7401 0.080 Uiso 1 1 calc . . .
C27 C 0.2114(5) 0.8154(6) 0.2799(3) 0.0731(14) Uani 1 1 d . . .
H27A H 0.1341 0.7890 0.2188 0.080 Uiso 1 1 calc . . .
H27B H 0.2969 0.8747 0.2764 0.080 Uiso 1 1 calc . . .
H27C H 0.1828 0.8686 0.3344 0.080 Uiso 1 1 calc . . .
C28 C 0.0842(4) 0.4933(5) 0.2904(3) 0.0712(14) Uani 1 1 d . . .
H28A H 0.0103 0.4707 0.2283 0.080 Uiso 1 1 calc . . .
H28B H 0.0470 0.5299 0.3445 0.080 Uiso 1 1 calc . . .
H28C H 0.1127 0.4074 0.2937 0.080 Uiso 1 1 calc . . .

loop_
_atom_site_aniso_label
_atom_site_aniso_U_11
_atom_site_aniso_U_22
_atom_site_aniso_U_33
_atom_site_aniso_U_23
_atom_site_aniso_U_13
_atom_site_aniso_U_12
Al1 0.0367(6) 0.0555(8) 0.0377(6) 0.0072(5) 0.0093(5) 0.0134(6)
N1 0.0362(16) 0.054(2) 0.0336(15) 0.0082(14) 0.0115(13) 0.0103(15)
N2 0.0336(15) 0.0407(17) 0.0328(15) 0.0069(13) 0.0077(12) 0.0067(14)
C1 0.0393(19) 0.039(2) 0.0366(19) 0.0084(16) 0.0081(16) 0.0078(18)
C2 0.0342(18) 0.041(2) 0.0386(19) 0.0085(16) 0.0071(16) 0.0093(17)
C3 0.038(2) 0.064(3) 0.051(2) 0.009(2) 0.0109(18) 0.011(2)
C4 0.035(2) 0.080(3) 0.060(3) 0.003(2) 0.002(2) 0.009(2)
C5 0.045(2) 0.073(3) 0.049(2) 0.001(2) -0.0056(19) 0.012(2)
C6 0.049(2) 0.062(3) 0.037(2) 0.0065(19) 0.0053(18) 0.013(2)
C7 0.0377(19) 0.047(2) 0.0363(19) 0.0110(17) 0.0131(16) 0.0095(18)
C8 0.0301(17) 0.046(2) 0.0336(18) 0.0046(16) 0.0088(15) 0.0104(17)
C9 0.0394(19) 0.050(2) 0.0398(19) 0.0126(17) 0.0123(16) 0.0223(19)
C10 0.054(2) 0.076(3) 0.036(2) 0.015(2) 0.0084(18) 0.024(2)
C11 0.048(2) 0.069(3) 0.041(2) -0.004(2) 0.0014(18) 0.019(2)
C12 0.044(2) 0.049(2) 0.053(2) -0.002(2) 0.0085(19) 0.007(2)
C13 0.0350(18) 0.041(2) 0.046(2) 0.0090(17) 0.0120(17) 0.0102(18)
C14 0.058(2) 0.057(3) 0.050(2) 0.024(2) 0.021(2) 0.025(2)
C15 0.082(4) 0.085(4) 0.167(6) 0.058(4) 0.062(4) 0.025(3)
C16 0.096(4) 0.087(4) 0.083(4) 0.035(3) 0.015(3) 0.043(3)
C17 0.056(2) 0.051(2) 0.053(2) 0.011(2) 0.015(2) 0.010(2)
C18 0.063(3) 0.088(4) 0.095(4) 0.047(3) 0.015(3) 0.022(3)
C19 0.073(3) 0.065(3) 0.087(3) 0.027(3) 0.039(3) 0.015(3)
C20 0.0360(18) 0.046(2) 0.0358(19) 0.0085(17) 0.0084(16) 0.0080(18)
C21 0.077(3) 0.043(3) 0.064(3) 0.018(2) 0.039(2) 0.013(2)
C22 0.079(3) 0.047(3) 0.068(3) 0.011(2) 0.037(3) 0.021(2)
C23 0.046(2) 0.064(3) 0.046(2) 0.010(2) 0.0187(19) 0.012(2)
C24 0.078(3) 0.060(3) 0.050(2) 0.019(2) 0.028(2) 0.006(3)
C25 0.074(3) 0.043(2) 0.047(2) 0.0147(19) 0.022(2) 0.015(2)
C26 0.078(3) 0.096(4) 0.064(3) 0.013(3) 0.037(3) 0.018(3)
C27 0.081(3) 0.084(4) 0.055(3) 0.015(2) 0.016(2) 0.045(3)
C28 0.042(2) 0.089(4) 0.062(3) 0.000(2) 0.019(2) 0.008(2)

loop_
_geom_bond_atom_site_label_1
_geom_bond_atom_site_label_2
_geom_bond_distance
_geom_bond_site_symmetry_2
_geom_bond_publ_flag
Al1 N1 1.890(3) . ?
Al1 N2 1.955(3) . ?
Al1 C28 1.956(5) . ?
Al1 C27 1.956(5) . ?
N1 C1 1.357(4) . ?
N1 C20 1.448(4) . ?
N2 C7 1.309(4) . ?
N2 C8 1.469(4) . ?
C1 C2 1.425(5) . ?
C1 C6 1.427(5) . ?
C2 C3 1.417(5) . ?
C2 C7 1.435(5) . ?
C3 C4 1.367(5) . ?
C3 H3 0.9300 . ?
C4 C5 1.388(6) . ?
C4 H4 0.9300 . ?
C5 C6 1.363(6) . ?
C5 H5 0.9300 . ?
C6 H6 0.9300 . ?
C7 H7 0.9300 . ?
C8 C13 1.398(5) . ?
C8 C9 1.407(5) . ?
C9 C10 1.408(5) . ?
C9 C14 1.519(5) . ?
C10 C11 1.370(6) . ?
C10 H10 0.9300 . ?
C11 C12 1.369(6) . ?
C11 H11 0.9300 . ?
C12 C13 1.397(5) . ?
C12 H12 0.9300 . ?
C13 C17 1.508(5) . ?
C14 C15 1.514(6) . ?
C14 C16 1.521(6) . ?
C14 H14 0.9800 . ?
C15 H15A 0.9600 . ?
C15 H15B 0.9600 . ?
C15 H15C 0.9600 . ?
C16 H16A 0.9600 . ?
C16 H16B 0.9600 . ?
C16 H16C 0.9600 . ?
C17 C18 1.524(6) . ?
C17 C19 1.528(6) . ?
C17 H17 0.9800 . ?
C18 H18A 0.9600 . ?
C18 H18B 0.9600 . ?
C18 H18C 0.9600 . ?
C19 H19A 0.9600 . ?
C19 H19B 0.9600 . ?
C19 H19C 0.9600 . ?
C20 C21 1.372(5) . ?
C20 C25 1.382(5) . ?
C21 C22 1.386(6) . ?
C21 H21 0.9300 . ?
C22 C23 1.378(6) . ?
C22 H22 0.9300 . ?
C23 C24 1.375(6) . ?
C23 C26 1.512(6) . ?
C24 C25 1.386(5) . ?
C24 H24 0.9300 . ?
C25 H25 0.9300 . ?
C26 H26A 0.9600 . ?
C26 H26B 0.9600 . ?
C26 H26C 0.9600 . ?
C27 H27A 0.9600 . ?
C27 H27B 0.9600 . ?
C27 H27C 0.9600 . ?
C28 H28A 0.9600 . ?
C28 H28B 0.9600 . ?
C28 H28C 0.9600 . ?
